data_7103210
loop_
_publ_author_name
'Solomon, Sophia A'
'Muryn, Christopher A'
'Layfield, Richard A'

_publ_section_title
;
 s-Block metal complexes of a bulky, donor-functionalized allyl ligand.
;
_journal_issue 27
_journal_name_full 'Chemical communications (Cambridge, England)'
_journal_page_first 3142
_journal_page_last 3144
_journal_paper_doi 10.1039/b803364a
_journal_year 2008
_chemical_formula_sum 'C28 H58 Li2 O2 Si4'
_chemical_formula_weight 552.98
_chemical_name_systematic
;
?
;
_space_group_IT_number 2
_symmetry_cell_setting triclinic
_symmetry_space_group_name_Hall '-P 1'
_symmetry_space_group_name_H-M 'P -1'
_atom_sites_solution_hydrogens geom
_atom_sites_solution_primary direct
_atom_sites_solution_secondary difmap
_audit_creation_method SHELXL-97
_cell_angle_alpha 77.614(7)
_cell_angle_beta 89.490(6)
_cell_angle_gamma 65.099(8)
_cell_formula_units_Z 2
_cell_length_a 10.1331(8)
_cell_length_b 10.8060(9)
_cell_length_c 18.5116(14)
_cell_measurement_reflns_used 6589
_cell_measurement_temperature 100(2)
_cell_measurement_theta_max 28.2264
_cell_measurement_theta_min 2.7113
_cell_volume 1788.2(2)
_computing_cell_refinement
;
CrysAlis RED, Oxford Diffraction Ltd.,
Version 1.171.32.4 (release 27-04-2006 CrysAlis171 .NET)
(compiled Apr 27 2007,17:53:11)
;
_computing_data_collection
;
CrysAlis CCD, Oxford Diffraction Ltd.,
Version 1.171.32.4 (release 27-04-2006 CrysAlis171 .NET)
(compiled Apr 27 2007,17:53:11)
;
_computing_data_reduction
;
CrysAlis RED, Oxford Diffraction Ltd.,
Version 1.171.32.4 (release 27-04-2006 CrysAlis171 .NET)
(compiled Apr 27 2007,17:53:11)
;
_computing_molecular_graphics 'SHELXL-97 (Sheldrick, 1997)'
_computing_publication_material 'SHELXL-97 (Sheldrick, 1997)'
_computing_structure_refinement 'SHELXL-97 (Sheldrick, 1997)'
_computing_structure_solution 'SHELXS-97 (Sheldrick, 1990)'
_diffrn_ambient_temperature 100(2)
_diffrn_detector_area_resol_mean 8.3367
_diffrn_measured_fraction_theta_full 0.991
_diffrn_measured_fraction_theta_max 0.991
_diffrn_measurement_device_type 'Oxford Diffraction XCalibur 2'
_diffrn_measurement_method 'phi and omega'
_diffrn_radiation_monochromator graphite
_diffrn_radiation_source 'Enhance (Mo) X-ray Source'
_diffrn_radiation_type MoK\a
_diffrn_radiation_wavelength 0.71073
_diffrn_reflns_av_R_equivalents 0.0369
_diffrn_reflns_av_sigmaI/netI 0.0693
_diffrn_reflns_limit_h_max 12
_diffrn_reflns_limit_h_min -12
_diffrn_reflns_limit_k_max 13
_diffrn_reflns_limit_k_min -13
_diffrn_reflns_limit_l_max 21
_diffrn_reflns_limit_l_min -23
_diffrn_reflns_number 14428
_diffrn_reflns_theta_full 26.37
_diffrn_reflns_theta_max 26.37
_diffrn_reflns_theta_min 3.82
_exptl_absorpt_coefficient_mu 0.187
_exptl_absorpt_correction_T_max 0.9125
_exptl_absorpt_correction_T_min 0.8805
_exptl_absorpt_correction_type multi-scan
_exptl_absorpt_process_details
;
CrysAlis RED, Oxford Diffraction Ltd.,
Version 1.171.32.4 (release 27-04-2006 CrysAlis171 .NET)
(compiled Apr 27 2007,17:53:11)
Empirical absorption correction using spherical harmonics,
implemented in SCALE3 ABSPACK scaling algorithm.
;
_exptl_crystal_colour colourless
_exptl_crystal_density_diffrn 1.027
_exptl_crystal_density_method 'not measured'
_exptl_crystal_description Block
_exptl_crystal_F_000 608
_exptl_crystal_size_max 0.70
_exptl_crystal_size_mid 0.70
_exptl_crystal_size_min 0.50
_refine_diff_density_max 0.624
_refine_diff_density_min -0.460
_refine_diff_density_rms 0.081
_refine_ls_extinction_method none
_refine_ls_goodness_of_fit_ref 1.040
_refine_ls_hydrogen_treatment mixed
_refine_ls_matrix_type full
_refine_ls_number_parameters 373
_refine_ls_number_reflns 7253
_refine_ls_number_restraints 12
_refine_ls_restrained_S_all 1.040
_refine_ls_R_factor_all 0.0887
_refine_ls_R_factor_gt 0.0539
_refine_ls_shift/su_max 0.001
_refine_ls_shift/su_mean 0.000
_refine_ls_structure_factor_coef Fsqd
_refine_ls_weighting_details 'calc w=1/[\s^2^(Fo^2^)+(0.0959P)^2^+0.2496P] where P=(Fo^2^+2Fc^2^)/3'
_refine_ls_weighting_scheme calc
_refine_ls_wR_factor_gt 0.1370
_refine_ls_wR_factor_ref 0.1659
_reflns_number_gt 4607
_reflns_number_total 7253
_reflns_threshold_expression >2sigma(I)
_cod_data_source_file b803364a.txt
_cod_data_source_block compound1
_cod_depositor_comments
;
The following automatic conversions were performed:
'_symmetry_cell_setting' value 'Triclinic' changed to 'triclinic'
according to '/home/saulius/struct/CIF-dictionaries/cif_core.dic'
dictionary named 'cif_core.dic' version 2.4.1 from 2010-06-29.

Automatic conversion script
Id: cif_fix_enum 1527 2010-12-29 10:47:43Z saulius 
;
_cod_original_sg_symbol_H-M P-1
_cod_database_code 7103210

loop_
_symmetry_equiv_pos_as_xyz
'x, y, z'
'-x, -y, -z'

loop_
_atom_site_label
_atom_site_type_symbol
_atom_site_fract_x
_atom_site_fract_y
_atom_site_fract_z
_atom_site_U_iso_or_equiv
_atom_site_adp_type
_atom_site_occupancy
_atom_site_symmetry_multiplicity
_atom_site_calc_flag
_atom_site_refinement_flags
_atom_site_disorder_assembly
_atom_site_disorder_group
H2 H 0.308(3) 0.936(3) 0.1342(14) 0.019(7) Uiso 1 1 d . . .
H15 H 0.074(3) 0.891(3) 0.3626(14) 0.023(7) Uiso 1 1 d . . .
Si4 Si 0.16332(8) 1.23000(8) 0.43235(4) 0.02043(19) Uani 1 1 d . . .
Si3 Si 0.31508(7) 0.70911(8) 0.37442(4) 0.01994(19) Uani 1 1 d . . .
Si2 Si 0.32699(7) 0.70918(8) 0.07578(4) 0.02033(19) Uani 1 1 d . . .
Si1 Si 0.16497(8) 1.22249(8) 0.13594(4) 0.0230(2) Uani 1 1 d . . .
O1 O -0.02878(18) 0.8512(2) 0.21725(10) 0.0233(4) Uani 1 1 d . E .
O2 O -0.13048(18) 1.1772(2) 0.28430(10) 0.0252(4) Uani 1 1 d . F .
C14 C 0.3179(4) 0.7393(4) -0.02797(17) 0.0448(9) Uani 1 1 d . . .
H14A H 0.2204 0.7569 -0.0473 0.067 Uiso 1 1 calc R . .
H14B H 0.3912 0.6561 -0.0419 0.067 Uiso 1 1 calc R . .
H14C H 0.3375 0.8206 -0.0489 0.067 Uiso 1 1 calc R . .
C3 C 0.1771(3) 0.8556(3) 0.10485(13) 0.0170(5) Uani 1 1 d . E .
C15 C 0.1688(3) 0.8871(3) 0.35518(14) 0.0179(5) Uani 1 1 d . E .
C25 C 0.3069(3) 0.5979(3) 0.46553(15) 0.0247(6) Uani 1 1 d . . .
H25A H 0.3255 0.6353 0.5061 0.037 Uiso 1 1 calc R . .
H25B H 0.3811 0.5014 0.4705 0.037 Uiso 1 1 calc R . .
H25C H 0.2098 0.5988 0.4676 0.037 Uiso 1 1 calc R . .
C28 C 0.3475(3) 1.2018(4) 0.40251(19) 0.0383(8) Uani 1 1 d . . .
H28A H 0.4179 1.1054 0.4250 0.057 Uiso 1 1 calc R . .
H28B H 0.3775 1.2676 0.4185 0.057 Uiso 1 1 calc R . .
H28C H 0.3443 1.2174 0.3483 0.057 Uiso 1 1 calc R . .
C27 C 0.1750(3) 1.1993(3) 0.53592(15) 0.0306(7) Uani 1 1 d . . .
H27A H 0.0807 1.2076 0.5533 0.046 Uiso 1 1 calc R . .
H27B H 0.1997 1.2691 0.5510 0.046 Uiso 1 1 calc R . .
H27C H 0.2508 1.1050 0.5577 0.046 Uiso 1 1 calc R . .
C4 C 0.0204(3) 0.8762(3) 0.08929(14) 0.0200(6) Uani 1 1 d . . .
H4A H -0.0449 0.9778 0.0790 0.024 Uiso 1 1 calc R . .
H4B H 0.0146 0.8435 0.0439 0.024 Uiso 1 1 calc R . .
C17 C 0.0983(2) 1.1128(3) 0.40076(13) 0.0174(5) Uani 1 1 d . E .
C11 C 0.1553(4) 1.3046(4) 0.03583(16) 0.0457(9) Uani 1 1 d . . .
H11A H 0.2155 1.2328 0.0099 0.068 Uiso 1 1 calc R . .
H11B H 0.1915 1.3768 0.0306 0.068 Uiso 1 1 calc R . .
H11C H 0.0537 1.3476 0.0142 0.068 Uiso 1 1 calc R . .
C13 C 0.3117(3) 0.5401(3) 0.10942(17) 0.0320(7) Uani 1 1 d . . .
H13A H 0.3203 0.5159 0.1638 0.048 Uiso 1 1 calc R . .
H13B H 0.3901 0.4656 0.0915 0.048 Uiso 1 1 calc R . .
H13C H 0.2168 0.5502 0.0905 0.048 Uiso 1 1 calc R . .
C1 C 0.1091(3) 1.0788(3) 0.15260(14) 0.0209(6) Uani 1 1 d . E .
C2 C 0.2035(3) 0.9555(3) 0.12917(14) 0.0191(6) Uani 1 1 d . E .
C18 C -0.0589(2) 1.1351(3) 0.41377(14) 0.0183(5) Uani 1 1 d . . .
H18A H -0.0624 1.0428 0.4239 0.022 Uiso 1 1 calc R . .
H18B H -0.0858 1.1729 0.4586 0.022 Uiso 1 1 calc R . .
C12 C 0.5107(3) 0.6852(4) 0.1109(2) 0.0423(8) Uani 1 1 d . . .
H12A H 0.5232 0.7708 0.0909 0.063 Uiso 1 1 calc R . .
H12B H 0.5869 0.6062 0.0950 0.063 Uiso 1 1 calc R . .
H12C H 0.5182 0.6659 0.1653 0.063 Uiso 1 1 calc R . .
C10 C 0.3582(4) 1.1554(4) 0.1751(2) 0.0516(10) Uani 1 1 d . . .
H10A H 0.3679 1.1094 0.2278 0.077 Uiso 1 1 calc R . .
H10B H 0.3851 1.2338 0.1699 0.077 Uiso 1 1 calc R . .
H10C H 0.4230 1.0876 0.1482 0.077 Uiso 1 1 calc R . .
C26 C 0.0356(3) 1.4195(3) 0.39651(17) 0.0343(7) Uani 1 1 d . . .
H26A H 0.0258 1.4420 0.3421 0.051 Uiso 1 1 calc R . .
H26B H 0.0746 1.4780 0.4139 0.051 Uiso 1 1 calc R . .
H26C H -0.0603 1.4375 0.4148 0.051 Uiso 1 1 calc R . .
C5 C -0.0358(3) 0.8008(3) 0.15132(14) 0.0207(6) Uani 1 1 d . E .
H5 H 0.0283 0.6977 0.1615 0.025 Uiso 1 1 calc R . .
C20 C -0.3259(3) 1.2452(3) 0.35829(16) 0.0293(7) Uani 1 1 d . . .
H20A H -0.3256 1.1714 0.4007 0.035 Uiso 1 1 calc R A 1
H20B H -0.3905 1.3379 0.3674 0.035 Uiso 1 1 calc R A 1
C16 C 0.1928(3) 0.9933(3) 0.37971(13) 0.0180(6) Uani 1 1 d . E .
C19 C -0.1719(3) 1.2330(3) 0.34981(14) 0.0203(6) Uani 1 1 d . F .
H19 H -0.1737 1.3283 0.3407 0.024 Uiso 1 1 calc R . .
C24 C 0.4975(3) 0.7139(3) 0.37058(19) 0.0395(8) Uani 1 1 d . . .
H24A H 0.4997 0.7744 0.3233 0.059 Uiso 1 1 calc R . .
H24B H 0.5742 0.6188 0.3747 0.059 Uiso 1 1 calc R . .
H24C H 0.5143 0.7510 0.4117 0.059 Uiso 1 1 calc R . .
C22 C -0.2615(3) 1.2361(3) 0.23459(16) 0.0326(7) Uani 1 1 d . . .
H22A H -0.2519 1.1800 0.1974 0.039 Uiso 1 1 calc R B 1
H22B H -0.2857 1.3342 0.2086 0.039 Uiso 1 1 calc R B 1
C8 C -0.1316(3) 0.8266(3) 0.26574(16) 0.0314(7) Uani 1 1 d . . .
H8A H -0.1893 0.9114 0.2844 0.038 Uiso 1 1 calc R C 1
H8B H -0.0789 0.7479 0.3089 0.038 Uiso 1 1 calc R C 1
C6 C -0.1939(3) 0.8255(3) 0.14160(16) 0.0306(7) Uani 1 1 d . . .
H6A H -0.2048 0.7620 0.1132 0.037 Uiso 1 1 calc R D 1
H6B H -0.2569 0.9239 0.1160 0.037 Uiso 1 1 calc R D 1
C23 C 0.3005(3) 0.6116(3) 0.30442(16) 0.0365(8) Uani 1 1 d . . .
H23A H 0.2024 0.6151 0.3020 0.055 Uiso 1 1 calc R . .
H23B H 0.3732 0.5136 0.3192 0.055 Uiso 1 1 calc R . .
H23C H 0.3184 0.6552 0.2555 0.055 Uiso 1 1 calc R . .
C7 C -0.2308(7) 0.7919(11) 0.2228(3) 0.0395(18) Uani 0.760(15) 1 d PU E 1
H7A H -0.3346 0.8505 0.2280 0.047 Uiso 0.760(15) 1 calc PR E 1
H7B H -0.2106 0.6917 0.2396 0.047 Uiso 0.760(15) 1 calc PR E 1
C7A C -0.2652(17) 0.874(3) 0.2057(11) 0.032(4) Uani 0.240(15) 1 d PU E 2
H7A1 H -0.3305 0.8292 0.2235 0.039 Uiso 0.240(15) 1 calc PR E 2
H7A2 H -0.3226 0.9772 0.1934 0.039 Uiso 0.240(15) 1 calc PR E 2
C21 C -0.3781(6) 1.2282(9) 0.2883(4) 0.0254(15) Uani 0.72(2) 1 d PU F 1
H21A H -0.4760 1.3043 0.2692 0.030 Uiso 0.72(2) 1 calc PR F 1
H21B H -0.3828 1.1367 0.2956 0.030 Uiso 0.72(2) 1 calc PR F 1
C21A C -0.3851(17) 1.290(3) 0.2682(10) 0.036(4) Uani 0.28(2) 1 d PU F 2
H21C H -0.4524 1.2485 0.2594 0.043 Uiso 0.28(2) 1 calc PR F 2
H21D H -0.4360 1.3930 0.2502 0.043 Uiso 0.28(2) 1 calc PR F 2
C9 C 0.0446(4) 1.3637(4) 0.1814(2) 0.0548(11) Uani 1 1 d . . .
H9A H -0.0569 1.3994 0.1611 0.082 Uiso 1 1 calc R . .
H9B H 0.0749 1.4403 0.1720 0.082 Uiso 1 1 calc R . .
H9C H 0.0528 1.3255 0.2351 0.082 Uiso 1 1 calc R . .
Li2 Li 0.0687(5) 1.1012(5) 0.2704(3) 0.0254(10) Uani 1 1 d . . .
Li1 Li 0.1399(5) 0.8738(5) 0.2360(2) 0.0252(10) Uani 1 1 d . . .
H16 H 0.286(3) 0.984(2) 0.3776(12) 0.006(6) Uiso 1 1 d . . .
H1 H 0.006(3) 1.112(3) 0.1426(15) 0.024(7) Uiso 1 1 d . . .

loop_
_atom_site_aniso_label
_atom_site_aniso_U_11
_atom_site_aniso_U_22
_atom_site_aniso_U_33
_atom_site_aniso_U_23
_atom_site_aniso_U_13
_atom_site_aniso_U_12
Si4 0.0211(4) 0.0260(4) 0.0230(4) -0.0104(3) 0.0050(3) -0.0162(3)
Si3 0.0165(4) 0.0204(4) 0.0195(4) -0.0045(3) 0.0012(3) -0.0046(3)
Si2 0.0174(4) 0.0233(4) 0.0230(4) -0.0084(3) 0.0054(3) -0.0100(3)
Si1 0.0332(4) 0.0246(4) 0.0206(4) -0.0082(3) 0.0064(3) -0.0200(4)
O1 0.0215(9) 0.0372(12) 0.0193(9) -0.0098(8) 0.0058(7) -0.0189(9)
O2 0.0165(9) 0.0363(12) 0.0191(10) -0.0059(8) -0.0011(7) -0.0080(8)
C14 0.0413(19) 0.049(2) 0.0283(17) -0.0101(15) 0.0123(14) -0.0038(17)
C3 0.0160(12) 0.0174(14) 0.0185(13) -0.0044(10) 0.0051(10) -0.0079(11)
C15 0.0123(12) 0.0188(14) 0.0246(14) -0.0053(11) -0.0001(10) -0.0085(11)
C25 0.0241(14) 0.0240(16) 0.0247(14) -0.0059(11) 0.0004(11) -0.0088(12)
C28 0.0311(16) 0.054(2) 0.052(2) -0.0286(17) 0.0168(15) -0.0317(16)
C27 0.0353(16) 0.0428(19) 0.0258(15) -0.0127(13) 0.0056(12) -0.0261(15)
C4 0.0197(13) 0.0259(15) 0.0184(13) -0.0081(11) 0.0022(10) -0.0122(12)
C17 0.0111(12) 0.0250(15) 0.0187(13) -0.0046(11) 0.0023(10) -0.0103(11)
C11 0.084(3) 0.054(2) 0.0230(16) -0.0055(15) 0.0062(16) -0.054(2)
C13 0.0323(16) 0.0267(17) 0.0442(18) -0.0157(14) 0.0123(14) -0.0160(14)
C1 0.0214(14) 0.0220(15) 0.0230(14) -0.0061(11) 0.0017(11) -0.0123(12)
C2 0.0188(13) 0.0276(15) 0.0169(13) -0.0029(11) 0.0024(10) -0.0167(12)
C18 0.0160(12) 0.0239(15) 0.0197(13) -0.0076(11) 0.0034(10) -0.0119(11)
C12 0.0220(15) 0.044(2) 0.065(2) -0.0207(17) 0.0068(15) -0.0150(15)
C10 0.055(2) 0.045(2) 0.067(3) -0.0044(18) -0.0095(19) -0.0374(19)
C26 0.0444(18) 0.0289(17) 0.0368(17) -0.0113(13) 0.0000(14) -0.0207(15)
C5 0.0205(13) 0.0274(15) 0.0221(14) -0.0125(11) 0.0055(11) -0.0147(12)
C20 0.0140(13) 0.0397(18) 0.0357(17) -0.0148(14) 0.0032(11) -0.0100(13)
C16 0.0108(12) 0.0262(15) 0.0188(13) -0.0035(11) 0.0020(10) -0.0103(11)
C19 0.0146(12) 0.0227(15) 0.0254(14) -0.0107(11) 0.0021(10) -0.0072(11)
C24 0.0203(15) 0.0330(19) 0.055(2) -0.0007(15) 0.0088(14) -0.0066(14)
C22 0.0183(14) 0.047(2) 0.0253(15) -0.0021(13) -0.0090(11) -0.0094(14)
C8 0.0306(16) 0.047(2) 0.0266(16) -0.0130(14) 0.0141(12) -0.0246(15)
C6 0.0232(15) 0.049(2) 0.0321(16) -0.0152(14) 0.0064(12) -0.0247(15)
C23 0.0434(18) 0.0213(16) 0.0286(16) -0.0072(13) -0.0050(13) 0.0022(14)
C7 0.031(3) 0.074(5) 0.029(3) -0.012(3) 0.012(2) -0.037(4)
C7A 0.017(6) 0.056(8) 0.038(7) -0.027(7) 0.010(5) -0.022(7)
C21 0.015(2) 0.023(4) 0.036(3) -0.011(3) 0.004(2) -0.005(3)
C21A 0.022(5) 0.043(8) 0.034(7) -0.004(6) -0.012(5) -0.008(7)
C9 0.086(3) 0.036(2) 0.070(3) -0.0346(19) 0.048(2) -0.042(2)
Li2 0.022(2) 0.030(3) 0.027(2) -0.006(2) 0.0004(18) -0.013(2)
Li1 0.022(2) 0.035(3) 0.022(2) -0.003(2) 0.0004(18) -0.017(2)

loop_
_atom_type_symbol
_atom_type_description
_atom_type_scat_dispersion_real
_atom_type_scat_dispersion_imag
_atom_type_scat_source
C C 0.0033 0.0016 'International Tables Vol C Tables 4.2.6.8 and 6.1.1.4'
H H 0.0000 0.0000 'International Tables Vol C Tables 4.2.6.8 and 6.1.1.4'
Li Li -0.0003 0.0001 'International Tables Vol C Tables 4.2.6.8 and 6.1.1.4'
O O 0.0106 0.0060 'International Tables Vol C Tables 4.2.6.8 and 6.1.1.4'
Si Si 0.0817 0.0704 'International Tables Vol C Tables 4.2.6.8 and 6.1.1.4'

loop_
_geom_angle_atom_site_label_1
_geom_angle_atom_site_label_2
_geom_angle_atom_site_label_3
_geom_angle
_geom_angle_site_symmetry_1
_geom_angle_site_symmetry_3
_geom_angle_publ_flag
C17 Si4 C28 111.35(13) . . ?
C17 Si4 C27 111.06(12) . . ?
C28 Si4 C27 107.88(14) . . ?
C17 Si4 C26 112.03(12) . . ?
C28 Si4 C26 108.45(15) . . ?
C27 Si4 C26 105.83(15) . . ?
C15 Si3 C24 110.33(13) . . ?
C15 Si3 C25 113.07(12) . . ?
C24 Si3 C25 110.16(13) . . ?
C15 Si3 C23 111.27(12) . . ?
C24 Si3 C23 107.85(15) . . ?
C25 Si3 C23 103.88(13) . . ?
C3 Si2 C13 111.43(12) . . ?
C3 Si2 C12 111.87(14) . . ?
C13 Si2 C12 108.39(15) . . ?
C3 Si2 C14 110.89(13) . . ?
C13 Si2 C14 105.35(16) . . ?
C12 Si2 C14 108.65(16) . . ?
C1 Si1 C11 113.46(13) . . ?
C1 Si1 C9 110.03(13) . . ?
C11 Si1 C9 107.28(18) . . ?
C1 Si1 C10 109.70(14) . . ?
C11 Si1 C10 107.17(17) . . ?
C9 Si1 C10 109.07(19) . . ?
C8 O1 C5 108.25(18) . . ?
C8 O1 Li1 131.8(2) . . ?
C5 O1 Li1 116.2(2) . . ?
C22 O2 C19 106.40(19) . . ?
C22 O2 Li2 133.4(2) . . ?
C19 O2 Li2 116.7(2) . . ?
Si2 C14 H14A 109.5 . . ?
Si2 C14 H14B 109.5 . . ?
H14A C14 H14B 109.5 . . ?
Si2 C14 H14C 109.5 . . ?
H14A C14 H14C 109.5 . . ?
H14B C14 H14C 109.5 . . ?
C2 C3 C4 120.4(2) . . ?
C2 C3 Si2 120.80(18) . . ?
C4 C3 Si2 118.07(18) . . ?
C2 C3 Li1 61.42(17) . . ?
C4 C3 Li1 92.29(17) . . ?
Si2 C3 Li1 124.71(16) . . ?
C16 C15 Si3 118.83(18) . . ?
C16 C15 Li1 127.1(2) . . ?
Si3 C15 Li1 88.97(16) . . ?
C16 C15 Li2 67.32(18) . . ?
Si3 C15 Li2 144.73(18) . . ?
Li1 C15 Li2 65.46(18) . . ?
C16 C15 H15 113.8(16) . . ?
Si3 C15 H15 113.8(16) . . ?
Li1 C15 H15 89.4(16) . . ?
Li2 C15 H15 90.9(16) . . ?
Si3 C25 H25A 109.5 . . ?
Si3 C25 H25B 109.5 . . ?
H25A C25 H25B 109.5 . . ?
Si3 C25 H25C 109.5 . . ?
H25A C25 H25C 109.5 . . ?
H25B C25 H25C 109.5 . . ?
Si4 C28 H28A 109.5 . . ?
Si4 C28 H28B 109.5 . . ?
H28A C28 H28B 109.5 . . ?
Si4 C28 H28C 109.5 . . ?
H28A C28 H28C 109.5 . . ?
H28B C28 H28C 109.5 . . ?
Si4 C27 H27A 109.5 . . ?
Si4 C27 H27B 109.5 . . ?
H27A C27 H27B 109.5 . . ?
Si4 C27 H27C 109.5 . . ?
H27A C27 H27C 109.5 . . ?
H27B C27 H27C 109.5 . . ?
C5 C4 C3 114.9(2) . . ?
C5 C4 H4A 108.5 . . ?
C3 C4 H4A 108.5 . . ?
C5 C4 H4B 108.5 . . ?
C3 C4 H4B 108.5 . . ?
H4A C4 H4B 107.5 . . ?
C16 C17 C18 119.6(2) . . ?
C16 C17 Si4 121.91(17) . . ?
C18 C17 Si4 117.31(18) . . ?
C16 C17 Li2 62.24(18) . . ?
C18 C17 Li2 92.68(17) . . ?
Si4 C17 Li2 125.53(16) . . ?
Si1 C11 H11A 109.5 . . ?
Si1 C11 H11B 109.5 . . ?
H11A C11 H11B 109.5 . . ?
Si1 C11 H11C 109.5 . . ?
H11A C11 H11C 109.5 . . ?
H11B C11 H11C 109.5 . . ?
Si2 C13 H13A 109.5 . . ?
Si2 C13 H13B 109.5 . . ?
H13A C13 H13B 109.5 . . ?
Si2 C13 H13C 109.5 . . ?
H13A C13 H13C 109.5 . . ?
H13B C13 H13C 109.5 . . ?
C2 C1 Si1 115.93(18) . . ?
C2 C1 Li2 127.3(2) . . ?
Si1 C1 Li2 90.24(16) . . ?
C2 C1 Li1 67.02(18) . . ?
Si1 C1 Li1 143.27(18) . . ?
Li2 C1 Li1 65.59(18) . . ?
C2 C1 H1 117.9(17) . . ?
Si1 C1 H1 112.3(16) . . ?
Li2 C1 H1 87.9(16) . . ?
Li1 C1 H1 94.8(16) . . ?
C3 C2 C1 132.1(2) . . ?
C3 C2 Li1 85.17(19) . . ?
C1 C2 Li1 76.1(2) . . ?
C3 C2 H2 114.6(15) . . ?
C1 C2 H2 113.3(15) . . ?
Li1 C2 H2 110.0(15) . . ?
C19 C18 C17 114.8(2) . . ?
C19 C18 H18A 108.6 . . ?
C17 C18 H18A 108.6 . . ?
C19 C18 H18B 108.6 . . ?
C17 C18 H18B 108.6 . . ?
H18A C18 H18B 107.5 . . ?
Si2 C12 H12A 109.5 . . ?
Si2 C12 H12B 109.5 . . ?
H12A C12 H12B 109.5 . . ?
Si2 C12 H12C 109.5 . . ?
H12A C12 H12C 109.5 . . ?
H12B C12 H12C 109.5 . . ?
Si1 C10 H10A 109.5 . . ?
Si1 C10 H10B 109.5 . . ?
H10A C10 H10B 109.5 . . ?
Si1 C10 H10C 109.5 . . ?
H10A C10 H10C 109.5 . . ?
H10B C10 H10C 109.5 . . ?
Si4 C26 H26A 109.5 . . ?
Si4 C26 H26B 109.5 . . ?
H26A C26 H26B 109.5 . . ?
Si4 C26 H26C 109.5 . . ?
H26A C26 H26C 109.5 . . ?
H26B C26 H26C 109.5 . . ?
O1 C5 C4 108.0(2) . . ?
O1 C5 C6 103.6(2) . . ?
C4 C5 C6 117.4(2) . . ?
O1 C5 H5 109.2 . . ?
C4 C5 H5 109.2 . . ?
C6 C5 H5 109.2 . . ?
C21 C20 C19 107.2(3) . . ?
C21 C20 C21A 23.3(8) . . ?
C19 C20 C21A 98.6(7) . . ?
C21 C20 H20A 110.3 . . ?
C19 C20 H20A 110.3 . . ?
C21A C20 H20A 133.0 . . ?
C21 C20 H20B 110.3 . . ?
C19 C20 H20B 110.3 . . ?
C21A C20 H20B 94.3 . . ?
H20A C20 H20B 108.5 . . ?
C17 C16 C15 131.8(2) . . ?
C17 C16 Li2 84.0(2) . . ?
C15 C16 Li2 75.84(19) . . ?
C17 C16 H16 113.8(15) . . ?
C15 C16 H16 114.2(15) . . ?
Li2 C16 H16 110.3(14) . . ?
O2 C19 C18 108.1(2) . . ?
O2 C19 C20 104.3(2) . . ?
C18 C19 C20 115.7(2) . . ?
O2 C19 H19 109.5 . . ?
C18 C19 H19 109.5 . . ?
C20 C19 H19 109.5 . . ?
Si3 C24 H24A 109.5 . . ?
Si3 C24 H24B 109.5 . . ?
H24A C24 H24B 109.5 . . ?
Si3 C24 H24C 109.5 . . ?
H24A C24 H24C 109.5 . . ?
H24B C24 H24C 109.5 . . ?
C21A C22 O2 113.4(7) . . ?
C21A C22 C21 25.2(10) . . ?
O2 C22 C21 102.4(3) . . ?
C21A C22 H22A 122.5 . . ?
O2 C22 H22A 111.3 . . ?
C21 C22 H22A 111.3 . . ?
C21A C22 H22B 86.1 . . ?
O2 C22 H22B 111.3 . . ?
C21 C22 H22B 111.3 . . ?
H22A C22 H22B 109.2 . . ?
O1 C8 C7 108.4(3) . . ?
O1 C8 C7A 99.1(7) . . ?
C7 C8 C7A 29.6(7) . . ?
O1 C8 H8A 110.0 . . ?
C7 C8 H8A 110.0 . . ?
C7A C8 H8A 88.1 . . ?
O1 C8 H8B 110.0 . . ?
C7 C8 H8B 110.0 . . ?
C7A C8 H8B 138.0 . . ?
H8A C8 H8B 108.4 . . ?
C7A C6 C5 107.9(6) . . ?
C7A C6 C7 30.4(8) . . ?
C5 C6 C7 102.7(3) . . ?
C7A C6 H6A 131.1 . . ?
C5 C6 H6A 111.2 . . ?
C7 C6 H6A 111.2 . . ?
C7A C6 H6B 81.8 . . ?
C5 C6 H6B 111.2 . . ?
C7 C6 H6B 111.2 . . ?
H6A C6 H6B 109.1 . . ?
Si3 C23 H23A 109.5 . . ?
Si3 C23 H23B 109.5 . . ?
H23A C23 H23B 109.5 . . ?
Si3 C23 H23C 109.5 . . ?
H23A C23 H23C 109.5 . . ?
H23B C23 H23C 109.5 . . ?
C8 C7 C6 103.4(3) . . ?
C8 C7 H7A 111.1 . . ?
C6 C7 H7A 111.1 . . ?
C8 C7 H7B 111.1 . . ?
C6 C7 H7B 111.1 . . ?
H7A C7 H7B 109.0 . . ?
C6 C7A C8 103.1(9) . . ?
C6 C7A H7A1 111.1 . . ?
C8 C7A H7A1 111.1 . . ?
C6 C7A H7A2 111.1 . . ?
C8 C7A H7A2 111.1 . . ?
H7A1 C7A H7A2 109.1 . . ?
C20 C21 C22 103.7(4) . . ?
C20 C21 H21A 111.0 . . ?
C22 C21 H21A 111.0 . . ?
C20 C21 H21B 111.0 . . ?
C22 C21 H21B 111.0 . . ?
H21A C21 H21B 109.0 . . ?
C22 C21A C20 103.7(9) . . ?
C22 C21A H21C 111.0 . . ?
C20 C21A H21C 111.0 . . ?
C22 C21A H21D 111.0 . . ?
C20 C21A H21D 111.0 . . ?
H21C C21A H21D 109.0 . . ?
Si1 C9 H9A 109.5 . . ?
Si1 C9 H9B 109.5 . . ?
H9A C9 H9B 109.5 . . ?
Si1 C9 H9C 109.5 . . ?
H9A C9 H9C 109.5 . . ?
H9B C9 H9C 109.5 . . ?
O2 Li2 C16 108.3(2) . . ?
O2 Li2 C1 112.2(2) . . ?
C16 Li2 C1 135.1(2) . . ?
O2 Li2 C15 104.8(2) . . ?
C16 Li2 C15 36.84(12) . . ?
C1 Li2 C15 112.1(2) . . ?
O2 Li2 C17 83.74(19) . . ?
C16 Li2 C17 33.76(11) . . ?
C1 Li2 C17 163.7(2) . . ?
C15 Li2 C17 64.77(14) . . ?
O1 Li1 C2 108.0(2) . . ?
O1 Li1 C15 112.1(2) . . ?
C2 Li1 C15 135.2(2) . . ?
O1 Li1 C1 104.7(2) . . ?
C2 Li1 C1 36.90(12) . . ?
C15 Li1 C1 111.6(2) . . ?
O1 Li1 C3 83.55(18) . . ?
C2 Li1 C3 33.41(11) . . ?
C15 Li1 C3 164.2(2) . . ?
C1 Li1 C3 64.44(14) . . ?

loop_
_geom_bond_atom_site_label_1
_geom_bond_atom_site_label_2
_geom_bond_distance
_geom_bond_site_symmetry_2
_geom_bond_publ_flag
Si4 C17 1.846(3) . ?
Si4 C28 1.859(3) . ?
Si4 C27 1.870(3) . ?
Si4 C26 1.873(3) . ?
Si3 C15 1.827(3) . ?
Si3 C24 1.872(3) . ?
Si3 C25 1.873(3) . ?
Si3 C23 1.879(3) . ?
Si2 C3 1.851(3) . ?
Si2 C13 1.870(3) . ?
Si2 C12 1.870(3) . ?
Si2 C14 1.874(3) . ?
Si1 C1 1.832(3) . ?
Si1 C11 1.859(3) . ?
Si1 C9 1.868(3) . ?
Si1 C10 1.868(3) . ?
O1 C8 1.440(3) . ?
O1 C5 1.453(3) . ?
O1 Li1 1.870(5) . ?
O2 C22 1.440(3) . ?
O2 C19 1.450(3) . ?
O2 Li2 1.871(5) . ?
C14 H14A 0.9800 . ?
C14 H14B 0.9800 . ?
C14 H14C 0.9800 . ?
C3 C2 1.376(4) . ?
C3 C4 1.529(3) . ?
C3 Li1 2.489(5) . ?
C15 C16 1.428(4) . ?
C15 Li1 2.272(5) . ?
C15 Li2 2.310(5) . ?
C15 H15 0.95(3) . ?
C25 H25A 0.9800 . ?
C25 H25B 0.9800 . ?
C25 H25C 0.9800 . ?
C28 H28A 0.9800 . ?
C28 H28B 0.9800 . ?
C28 H28C 0.9800 . ?
C27 H27A 0.9800 . ?
C27 H27B 0.9800 . ?
C27 H27C 0.9800 . ?
C4 C5 1.511(3) . ?
C4 H4A 0.9900 . ?
C4 H4B 0.9900 . ?
C17 C16 1.380(4) . ?
C17 C18 1.533(3) . ?
C17 Li2 2.470(5) . ?
C11 H11A 0.9800 . ?
C11 H11B 0.9800 . ?
C11 H11C 0.9800 . ?
C13 H13A 0.9800 . ?
C13 H13B 0.9800 . ?
C13 H13C 0.9800 . ?
C1 C2 1.431(4) . ?
C1 Li2 2.260(5) . ?
C1 Li1 2.313(5) . ?
C1 H1 0.96(3) . ?
C2 Li1 2.194(5) . ?
C2 H2 0.99(3) . ?
C18 C19 1.516(3) . ?
C18 H18A 0.9900 . ?
C18 H18B 0.9900 . ?
C12 H12A 0.9800 . ?
C12 H12B 0.9800 . ?
C12 H12C 0.9800 . ?
C10 H10A 0.9800 . ?
C10 H10B 0.9800 . ?
C10 H10C 0.9800 . ?
C26 H26A 0.9800 . ?
C26 H26B 0.9800 . ?
C26 H26C 0.9800 . ?
C5 C6 1.515(3) . ?
C5 H5 1.0000 . ?
C20 C21 1.479(7) . ?
C20 C19 1.520(3) . ?
C20 C21A 1.674(17) . ?
C20 H20A 0.9900 . ?
C20 H20B 0.9900 . ?
C16 Li2 2.198(5) . ?
C16 H16 0.91(2) . ?
C19 H19 1.0000 . ?
C24 H24A 0.9800 . ?
C24 H24B 0.9800 . ?
C24 H24C 0.9800 . ?
C22 C21A 1.350(17) . ?
C22 C21 1.556(7) . ?
C22 H22A 0.9900 . ?
C22 H22B 0.9900 . ?
C8 C7 1.498(6) . ?
C8 C7A 1.591(17) . ?
C8 H8A 0.9900 . ?
C8 H8B 0.9900 . ?
C6 C7A 1.462(16) . ?
C6 C7 1.549(6) . ?
C6 H6A 0.9900 . ?
C6 H6B 0.9900 . ?
C23 H23A 0.9800 . ?
C23 H23B 0.9800 . ?
C23 H23C 0.9800 . ?
C7 H7A 0.9900 . ?
C7 H7B 0.9900 . ?
C7A H7A1 0.9900 . ?
C7A H7A2 0.9900 . ?
C21 H21A 0.9900 . ?
C21 H21B 0.9900 . ?
C21A H21C 0.9900 . ?
C21A H21D 0.9900 . ?
C9 H9A 0.9800 . ?
C9 H9B 0.9800 . ?
C9 H9C 0.9800 . ?

loop_
_geom_torsion_atom_site_label_1
_geom_torsion_atom_site_label_2
_geom_torsion_atom_site_label_3
_geom_torsion_atom_site_label_4
_geom_torsion
_geom_torsion_site_symmetry_1
_geom_torsion_site_symmetry_2
_geom_torsion_site_symmetry_3
_geom_torsion_site_symmetry_4
_geom_torsion_publ_flag
C13 Si2 C3 C2 139.3(2) . . . . ?
C12 Si2 C3 C2 17.7(3) . . . . ?
C14 Si2 C3 C2 -103.7(2) . . . . ?
C13 Si2 C3 C4 -50.5(2) . . . . ?
C12 Si2 C3 C4 -172.0(2) . . . . ?
C14 Si2 C3 C4 66.5(2) . . . . ?
C13 Si2 C3 Li1 64.6(2) . . . . ?
C12 Si2 C3 Li1 -56.9(2) . . . . ?
C14 Si2 C3 Li1 -178.38(19) . . . . ?
C24 Si3 C15 C16 -34.2(2) . . . . ?
C25 Si3 C15 C16 89.7(2) . . . . ?
C23 Si3 C15 C16 -153.8(2) . . . . ?
C24 Si3 C15 Li1 98.60(17) . . . . ?
C25 Si3 C15 Li1 -137.53(15) . . . . ?
C23 Si3 C15 Li1 -21.07(18) . . . . ?
C24 Si3 C15 Li2 56.8(3) . . . . ?
C25 Si3 C15 Li2 -179.4(3) . . . . ?
C23 Si3 C15 Li2 -62.9(3) . . . . ?
C2 C3 C4 C5 -98.3(3) . . . . ?
Si2 C3 C4 C5 91.5(2) . . . . ?
Li1 C3 C4 C5 -40.4(2) . . . . ?
C28 Si4 C17 C16 19.0(3) . . . . ?
C27 Si4 C17 C16 -101.3(2) . . . . ?
C26 Si4 C17 C16 140.6(2) . . . . ?
C28 Si4 C17 C18 -173.46(19) . . . . ?
C27 Si4 C17 C18 66.3(2) . . . . ?
C26 Si4 C17 C18 -51.8(2) . . . . ?
C28 Si4 C17 Li2 -57.8(2) . . . . ?
C27 Si4 C17 Li2 -178.02(19) . . . . ?
C26 Si4 C17 Li2 63.9(2) . . . . ?
C11 Si1 C1 C2 67.6(2) . . . . ?
C9 Si1 C1 C2 -172.2(2) . . . . ?
C10 Si1 C1 C2 -52.2(3) . . . . ?
C11 Si1 C1 Li2 -159.88(18) . . . . ?
C9 Si1 C1 Li2 -39.7(2) . . . . ?
C10 Si1 C1 Li2 80.3(2) . . . . ?
C11 Si1 C1 Li1 153.4(3) . . . . ?
C9 Si1 C1 Li1 -86.4(3) . . . . ?
C10 Si1 C1 Li1 33.6(3) . . . . ?
C4 C3 C2 C1 8.2(4) . . . . ?
Si2 C3 C2 C1 178.2(2) . . . . ?
Li1 C3 C2 C1 -66.3(3) . . . . ?
C4 C3 C2 Li1 74.5(2) . . . . ?
Si2 C3 C2 Li1 -115.5(2) . . . . ?
Si1 C1 C2 C3 -150.3(2) . . . . ?
Li2 C1 C2 C3 97.6(3) . . . . ?
Li1 C1 C2 C3 70.1(3) . . . . ?
Si1 C1 C2 Li1 139.6(2) . . . . ?
Li2 C1 C2 Li1 27.5(3) . . . . ?
C16 C17 C18 C19 -99.9(3) . . . . ?
Si4 C17 C18 C19 92.2(2) . . . . ?
Li2 C17 C18 C19 -40.6(2) . . . . ?
C8 O1 C5 C4 157.2(2) . . . . ?
Li1 O1 C5 C4 -42.2(3) . . . . ?
C8 O1 C5 C6 32.0(3) . . . . ?
Li1 O1 C5 C6 -167.4(2) . . . . ?
C3 C4 C5 O1 59.1(3) . . . . ?
C3 C4 C5 C6 175.6(2) . . . . ?
C18 C17 C16 C15 11.3(4) . . . . ?
Si4 C17 C16 C15 178.6(2) . . . . ?
Li2 C17 C16 C15 -64.9(3) . . . . ?
C18 C17 C16 Li2 76.2(2) . . . . ?
Si4 C17 C16 Li2 -116.5(2) . . . . ?
Si3 C15 C16 C17 -150.5(2) . . . . ?
Li1 C15 C16 C17 96.5(3) . . . . ?
Li2 C15 C16 C17 68.3(3) . . . . ?
Si3 C15 C16 Li2 141.3(2) . . . . ?
Li1 C15 C16 Li2 28.3(3) . . . . ?
C22 O2 C19 C18 158.0(2) . . . . ?
Li2 O2 C19 C18 -40.0(3) . . . . ?
C22 O2 C19 C20 34.4(3) . . . . ?
Li2 O2 C19 C20 -163.6(2) . . . . ?
C17 C18 C19 O2 57.7(3) . . . . ?
C17 C18 C19 C20 174.1(2) . . . . ?
C21 C20 C19 O2 -13.1(5) . . . . ?
C21A C20 C19 O2 -35.4(10) . . . . ?
C21 C20 C19 C18 -131.6(4) . . . . ?
C21A C20 C19 C18 -153.9(10) . . . . ?
C19 O2 C22 C21A -17.2(14) . . . . ?
Li2 O2 C22 C21A -174.9(14) . . . . ?
C19 O2 C22 C21 -41.1(4) . . . . ?
Li2 O2 C22 C21 161.3(4) . . . . ?
C5 O1 C8 C7 -13.6(5) . . . . ?
Li1 O1 C8 C7 -170.1(5) . . . . ?
C5 O1 C8 C7A -42.6(9) . . . . ?
Li1 O1 C8 C7A 160.9(9) . . . . ?
O1 C5 C6 C7A -5.9(12) . . . . ?
C4 C5 C6 C7A -124.7(12) . . . . ?
O1 C5 C6 C7 -36.9(4) . . . . ?
C4 C5 C6 C7 -155.8(4) . . . . ?
O1 C8 C7 C6 -10.0(7) . . . . ?
C7A C8 C7 C6 65.6(13) . . . . ?
C7A C6 C7 C8 -75.3(13) . . . . ?
C5 C6 C7 C8 28.6(6) . . . . ?
C5 C6 C7A C8 -19.0(16) . . . . ?
C7 C6 C7A C8 65.5(14) . . . . ?
O1 C8 C7A C6 36.8(15) . . . . ?
C7 C8 C7A C6 -74.6(14) . . . . ?
C19 C20 C21 C22 -11.0(6) . . . . ?
C21A C20 C21 C22 60.2(17) . . . . ?
C21A C22 C21 C20 -87.9(19) . . . . ?
O2 C22 C21 C20 31.4(6) . . . . ?
O2 C22 C21A C20 -6.2(19) . . . . ?
C21 C22 C21A C20 62.0(15) . . . . ?
C21 C20 C21A C22 -88(2) . . . . ?
C19 C20 C21A C22 25.6(17) . . . . ?
C22 O2 Li2 C16 -167.3(3) . . . . ?
C19 O2 Li2 C16 36.8(3) . . . . ?
C22 O2 Li2 C1 -7.1(4) . . . . ?
C19 O2 Li2 C1 -163.0(2) . . . . ?
C22 O2 Li2 C15 -129.0(3) . . . . ?
C19 O2 Li2 C15 75.1(3) . . . . ?
C22 O2 Li2 C17 169.2(3) . . . . ?
C19 O2 Li2 C17 13.3(2) . . . . ?
C17 C16 Li2 O2 -45.4(2) . . . . ?
C15 C16 Li2 O2 90.4(2) . . . . ?
C17 C16 Li2 C1 161.0(3) . . . . ?
C15 C16 Li2 C1 -63.1(3) . . . . ?
C17 C16 Li2 C15 -135.9(2) . . . . ?
C15 C16 Li2 C17 135.9(2) . . . . ?
C2 C1 Li2 O2 -127.6(3) . . . . ?
Si1 C1 Li2 O2 108.9(2) . . . . ?
Li1 C1 Li2 O2 -99.7(3) . . . . ?
C2 C1 Li2 C16 25.3(5) . . . . ?
Si1 C1 Li2 C16 -98.3(3) . . . . ?
Li1 C1 Li2 C16 53.2(3) . . . . ?
C2 C1 Li2 C15 -10.0(3) . . . . ?
Si1 C1 Li2 C15 -133.53(18) . . . . ?
Li1 C1 Li2 C15 17.90(18) . . . . ?
C2 C1 Li2 C17 65.5(9) . . . . ?
Si1 C1 Li2 C17 -58.0(9) . . . . ?
Li1 C1 Li2 C17 93.4(9) . . . . ?
C16 C15 Li2 O2 -100.9(2) . . . . ?
Si3 C15 Li2 O2 150.8(2) . . . . ?
Li1 C15 Li2 O2 103.7(2) . . . . ?
Si3 C15 Li2 C16 -108.3(3) . . . . ?
Li1 C15 Li2 C16 -155.5(2) . . . . ?
C16 C15 Li2 C1 137.2(2) . . . . ?
Si3 C15 Li2 C1 28.9(4) . . . . ?
Li1 C15 Li2 C1 -18.25(19) . . . . ?
C16 C15 Li2 C17 -25.32(14) . . . . ?
Si3 C15 Li2 C17 -133.6(3) . . . . ?
Li1 C15 Li2 C17 179.21(18) . . . . ?
C16 C17 Li2 O2 137.1(2) . . . . ?
C18 C17 Li2 O2 14.8(2) . . . . ?
Si4 C17 Li2 O2 -111.90(19) . . . . ?
C18 C17 Li2 C16 -122.3(2) . . . . ?
Si4 C17 Li2 C16 111.0(2) . . . . ?
C16 C17 Li2 C1 -55.1(9) . . . . ?
C18 C17 Li2 C1 -177.4(8) . . . . ?
Si4 C17 Li2 C1 55.9(9) . . . . ?
C16 C17 Li2 C15 27.48(15) . . . . ?
C18 C17 Li2 C15 -94.82(17) . . . . ?
Si4 C17 Li2 C15 138.46(17) . . . . ?
C8 O1 Li1 C2 -166.9(2) . . . . ?
C5 O1 Li1 C2 38.1(3) . . . . ?
C8 O1 Li1 C15 -7.5(4) . . . . ?
C5 O1 Li1 C15 -162.5(2) . . . . ?
C8 O1 Li1 C1 -128.5(3) . . . . ?
C5 O1 Li1 C1 76.4(3) . . . . ?
C8 O1 Li1 C3 170.1(2) . . . . ?
C5 O1 Li1 C3 15.0(2) . . . . ?
C3 C2 Li1 O1 -45.0(3) . . . . ?
C1 C2 Li1 O1 90.6(3) . . . . ?
C3 C2 Li1 C15 162.6(3) . . . . ?
C1 C2 Li1 C15 -61.9(3) . . . . ?
C3 C2 Li1 C1 -135.5(2) . . . . ?
C1 C2 Li1 C3 135.5(2) . . . . ?
C16 C15 Li1 O1 -127.9(3) . . . . ?
Si3 C15 Li1 O1 105.8(2) . . . . ?
Li2 C15 Li1 O1 -99.2(3) . . . . ?
C16 C15 Li1 C2 23.8(5) . . . . ?
Si3 C15 Li1 C2 -102.5(3) . . . . ?
Li2 C15 Li1 C2 52.5(3) . . . . ?
C16 C15 Li1 C1 -11.0(3) . . . . ?
Si3 C15 Li1 C1 -137.19(18) . . . . ?
Li2 C15 Li1 C1 17.76(19) . . . . ?
C16 C15 Li1 C3 61.1(10) . . . . ?
Si3 C15 Li1 C3 -65.1(9) . . . . ?
Li2 C15 Li1 C3 89.8(9) . . . . ?
C2 C1 Li1 O1 -100.6(2) . . . . ?
Si1 C1 Li1 O1 156.3(2) . . . . ?
Li2 C1 Li1 O1 103.2(2) . . . . ?
Si1 C1 Li1 C2 -103.1(3) . . . . ?
Li2 C1 Li1 C2 -156.2(2) . . . . ?
C2 C1 Li1 C15 138.0(2) . . . . ?
Si1 C1 Li1 C15 35.0(4) . . . . ?
Li2 C1 Li1 C15 -18.14(19) . . . . ?
C2 C1 Li1 C3 -25.31(14) . . . . ?
Si1 C1 Li1 C3 -128.4(3) . . . . ?
Li2 C1 Li1 C3 178.53(19) . . . . ?
C2 C3 Li1 O1 137.5(2) . . . . ?
C4 C3 Li1 O1 13.8(2) . . . . ?
Si2 C3 Li1 O1 -113.16(19) . . . . ?
C4 C3 Li1 C2 -123.7(2) . . . . ?
Si2 C3 Li1 C2 109.4(2) . . . . ?
C2 C3 Li1 C15 -51.0(9) . . . . ?
C4 C3 Li1 C15 -174.7(9) . . . . ?
Si2 C3 Li1 C15 58.4(10) . . . . ?
C2 C3 Li1 C1 27.79(16) . . . . ?
C4 C3 Li1 C1 -95.91(17) . . . . ?
Si2 C3 Li1 C1 137.18(17) . . . . ?
